data_7151724
loop_
_publ_author_name
'B\"o\&s, Esther'
'Hillringhaus, Tim'
'Nitsch, Jacqueline'
'Klussmann, Martin'

_publ_section_title
;
 Lewis acid-catalysed one pot synthesis of substituted xanthenes.
;
_journal_issue 6
_journal_name_full 'Organic &amp; biomolecular chemistry'
_journal_page_first 1744
_journal_page_last 1748
_journal_paper_doi 10.1039/C0OB00954G
_journal_volume 9
_journal_year 2011
_chemical_compound_source 'Et2O, pentane'
_chemical_formula_moiety 'C16 H16 O2'
_chemical_formula_sum 'C16 H16 O2'
_chemical_formula_weight 240.29
_space_group_IT_number 2
_symmetry_cell_setting triclinic
_symmetry_Int_Tables_number 2
_symmetry_space_group_name_Hall '-P 1'
_symmetry_space_group_name_H-M 'P -1'
_atom_sites_solution_hydrogens geom
_atom_sites_solution_primary direct
_atom_sites_solution_secondary difmap
_audit_block_code BSR-BC-126-01
_audit_creation_date 2010-09-13
_audit_creation_method SHELXL-97
_cell_angle_alpha 99.79(2)
_cell_angle_beta 110.27(2)
_cell_angle_gamma 98.47(3)
_cell_formula_units_Z 2
_cell_length_a 7.3745(19)
_cell_length_b 8.763(3)
_cell_length_c 10.395(2)
_cell_measurement_reflns_used 12671
_cell_measurement_temperature 100
_cell_measurement_theta_max 33.9961
_cell_measurement_theta_min 2.8224
_cell_volume 605.3(3)
_computing_cell_refinement 'DENZO (Bruker AXS, 2006)'
_computing_data_collection 'DATCOL (Bruker AXS, 2006)'
_computing_data_reduction 'DENZO (Bruker AXS, 2006)'
_computing_molecular_graphics 'DIAMOND (Crystal Impact GbR, 2005)'
_computing_publication_material
;
OLEX2: a complete structure solution, refinement and analysis program.
Dolomanov et al., J. Appl. Cryst. (2009). 42, 339-341
;
_computing_structure_refinement 'SHELXL-97 (Sheldrick, 2008)'
_computing_structure_solution 'SHELXS-97 (Sheldrick, 2008)'
_diffrn_ambient_temperature 100
_diffrn_detector_area_resol_mean 18.02
_diffrn_measured_fraction_theta_full 0.982
_diffrn_measured_fraction_theta_max 0.982
_diffrn_measurement_device_type 'Bruker AXS Enraf-Nonius KappaCCD'
_diffrn_measurement_method 'CCD \f- and \w-scans'
_diffrn_radiation_monochromator graphite
_diffrn_radiation_source '0.2 x 2mm^2^ focus rotating anode'
_diffrn_radiation_type MoK\a
_diffrn_radiation_wavelength 0.71073
_diffrn_reflns_av_R_equivalents 0.0273
_diffrn_reflns_av_sigmaI/netI 0.0354
_diffrn_reflns_limit_h_max 11
_diffrn_reflns_limit_h_min -11
_diffrn_reflns_limit_k_max 13
_diffrn_reflns_limit_k_min -13
_diffrn_reflns_limit_l_max 16
_diffrn_reflns_limit_l_min -16
_diffrn_reflns_number 11977
_diffrn_reflns_theta_full 34.06
_diffrn_reflns_theta_max 34.06
_diffrn_reflns_theta_min 2.83
_exptl_absorpt_coefficient_mu 0.086
_exptl_absorpt_correction_T_max 0.99359
_exptl_absorpt_correction_T_min 0.98013
_exptl_absorpt_correction_type gaussian
_exptl_absorpt_process_details 'SADABS (Bruker AXS, 2008)'
_exptl_crystal_colour colourless
_exptl_crystal_density_diffrn 1.318
_exptl_crystal_description prism
_exptl_crystal_F_000 256
_exptl_crystal_size_max 0.35
_exptl_crystal_size_mid 0.16
_exptl_crystal_size_min 0.08
_refine_diff_density_max 0.557
_refine_diff_density_min -0.253
_refine_diff_density_rms 0.055
_refine_ls_extinction_method none
_refine_ls_goodness_of_fit_ref 1.043
_refine_ls_hydrogen_treatment constr
_refine_ls_matrix_type full
_refine_ls_number_parameters 166
_refine_ls_number_reflns 4896
_refine_ls_number_restraints 0
_refine_ls_restrained_S_all 1.043
_refine_ls_R_factor_all 0.0618
_refine_ls_R_factor_gt 0.0456
_refine_ls_shift/su_max 0.000
_refine_ls_shift/su_mean 0.000
_refine_ls_structure_factor_coef Fsqd
_refine_ls_weighting_details
;
calc w=1/[\s^2^(Fo^2^)+(0.0699P)^2^+0.1150P] where P=(Fo^2^+2Fc^2^)/3
;
_refine_ls_weighting_scheme calc
_refine_ls_wR_factor_gt 0.1220
_refine_ls_wR_factor_ref 0.1339
_reflns_number_gt 3839
_reflns_number_total 4896
_reflns_threshold_expression >2sigma(I)
_cod_data_source_file C0OB00954G.TXT
_cod_data_source_block 7104SADABS
_cod_depositor_comments
;
The following automatic conversions were performed:
'_symmetry_cell_setting' value 'TRICLINIC' changed to 'triclinic'
according to '/home/saulius/struct/CIF-dictionaries/cif_core.dic'
dictionary named 'cif_core.dic' version 2.4.1 from 2010-06-29.

Automatic conversion script
Id: cif_fix_enum 1555 2011-01-17 13:19:09Z saulius 
;
_cod_original_sg_symbol_Hall '-p 1'
_cod_original_sg_symbol_H-M P-1
_cod_database_code 7151724

loop_
_space_group_symop_id
_space_group_symop_operation_xyz
1 'x, y, z'
2 '-x, -y, -z'

loop_
_atom_site_label
_atom_site_type_symbol
_atom_site_fract_x
_atom_site_fract_y
_atom_site_fract_z
_atom_site_U_iso_or_equiv
_atom_site_adp_type
_atom_site_occupancy
_atom_site_symmetry_multiplicity
_atom_site_calc_flag
_atom_site_refinement_flags
_atom_site_disorder_assembly
_atom_site_disorder_group
O1 O 0.74981(11) 0.22110(7) 0.59864(6) 0.01786(14) Uani 1 1 d . . .
O2 O 0.81735(10) 0.83486(7) 0.87933(7) 0.01916(14) Uani 1 1 d . . .
C1 C 0.73951(12) 0.18146(10) 0.46116(8) 0.01414(15) Uani 1 1 d . . .
C2 C 0.74027(13) 0.02305(10) 0.41310(9) 0.01631(16) Uani 1 1 d . . .
H2 H 0.7499 -0.0458 0.4729 0.020 Uiso 1 1 calc R . .
C3 C 0.72657(13) -0.03186(10) 0.27544(9) 0.01545(15) Uani 1 1 d . . .
C4 C 0.71019(13) 0.07476(10) 0.18802(8) 0.01537(15) Uani 1 1 d . . .
H4 H 0.6982 0.0387 0.0953 0.018 Uiso 1 1 calc R . .
C5 C 0.71145(12) 0.23390(10) 0.23636(8) 0.01402(15) Uani 1 1 d . . .
C6 C 0.72826(12) 0.29070(9) 0.37626(8) 0.01273(14) Uani 1 1 d . . .
C7 C 0.73530(12) 0.46301(9) 0.43274(8) 0.01341(15) Uani 1 1 d . . .
H7B H 0.8452 0.5293 0.4231 0.016 Uiso 1 1 calc R . .
H7A H 0.6140 0.4897 0.3768 0.016 Uiso 1 1 calc R . .
C8 C 0.75927(12) 0.49830(9) 0.58580(8) 0.01263(14) Uani 1 1 d . . .
C9 C 0.77678(12) 0.65393(10) 0.65826(8) 0.01392(15) Uani 1 1 d . . .
H9 H 0.7750 0.7357 0.6116 0.017 Uiso 1 1 calc R . .
C10 C 0.79689(12) 0.68746(10) 0.79948(8) 0.01444(15) Uani 1 1 d . . .
C11 C 0.79886(13) 0.56376(10) 0.86972(8) 0.01570(15) Uani 1 1 d . . .
H11 H 0.8112 0.5850 0.9635 0.019 Uiso 1 1 calc R . .
C12 C 0.78243(13) 0.41035(10) 0.79934(8) 0.01533(15) Uani 1 1 d . . .
H12 H 0.7844 0.3286 0.8459 0.018 Uiso 1 1 calc R . .
C13 C 0.76289(12) 0.37818(9) 0.65811(8) 0.01358(14) Uani 1 1 d . . .
C14 C 0.73303(15) -0.20214(11) 0.22357(10) 0.02034(18) Uani 1 1 d . . .
H14C H 0.8574 -0.2218 0.2797 0.031 Uiso 1 1 calc R . .
H14B H 0.7192 -0.2204 0.1266 0.031 Uiso 1 1 calc R . .
H14A H 0.6265 -0.2723 0.2315 0.031 Uiso 1 1 calc R . .
C15 C 0.69769(14) 0.34599(11) 0.14020(9) 0.01767(16) Uani 1 1 d . . .
H15C H 0.8167 0.4281 0.1781 0.027 Uiso 1 1 calc R . .
H15A H 0.5858 0.3927 0.1329 0.027 Uiso 1 1 calc R . .
H15B H 0.6818 0.2886 0.0483 0.027 Uiso 1 1 calc R . .
C16 C 0.80078(14) 0.96268(10) 0.80984(9) 0.01826(17) Uani 1 1 d . . .
H16C H 0.8204 1.0596 0.8770 0.027 Uiso 1 1 calc R . .
H16A H 0.6713 0.9408 0.7365 0.027 Uiso 1 1 calc R . .
H16B H 0.8995 0.9734 0.7694 0.027 Uiso 1 1 calc R . .

loop_
_atom_site_aniso_label
_atom_site_aniso_U_11
_atom_site_aniso_U_22
_atom_site_aniso_U_33
_atom_site_aniso_U_23
_atom_site_aniso_U_13
_atom_site_aniso_U_12
O1 0.0295(4) 0.0146(3) 0.0124(3) 0.0042(2) 0.0100(2) 0.0072(2)
O2 0.0279(4) 0.0151(3) 0.0132(3) 0.0015(2) 0.0067(2) 0.0059(2)
C1 0.0154(4) 0.0162(3) 0.0112(3) 0.0030(3) 0.0053(3) 0.0042(3)
C2 0.0191(4) 0.0153(3) 0.0151(3) 0.0039(3) 0.0066(3) 0.0051(3)
C3 0.0142(4) 0.0157(3) 0.0154(3) 0.0010(3) 0.0053(3) 0.0039(3)
C4 0.0148(4) 0.0184(4) 0.0127(3) 0.0017(3) 0.0057(3) 0.0042(3)
C5 0.0126(3) 0.0180(3) 0.0117(3) 0.0036(3) 0.0047(3) 0.0037(3)
C6 0.0121(3) 0.0149(3) 0.0116(3) 0.0036(3) 0.0047(3) 0.0034(3)
C7 0.0150(4) 0.0153(3) 0.0106(3) 0.0041(2) 0.0051(3) 0.0040(3)
C8 0.0122(3) 0.0145(3) 0.0111(3) 0.0029(2) 0.0045(3) 0.0030(3)
C9 0.0146(4) 0.0149(3) 0.0125(3) 0.0039(3) 0.0049(3) 0.0037(3)
C10 0.0142(4) 0.0150(3) 0.0129(3) 0.0017(3) 0.0043(3) 0.0035(3)
C11 0.0182(4) 0.0183(3) 0.0113(3) 0.0037(3) 0.0059(3) 0.0053(3)
C12 0.0184(4) 0.0172(3) 0.0126(3) 0.0055(3) 0.0070(3) 0.0056(3)
C13 0.0155(4) 0.0140(3) 0.0119(3) 0.0029(2) 0.0057(3) 0.0042(3)
C14 0.0232(4) 0.0169(4) 0.0199(4) 0.0008(3) 0.0081(3) 0.0056(3)
C15 0.0204(4) 0.0218(4) 0.0130(3) 0.0055(3) 0.0080(3) 0.0058(3)
C16 0.0208(4) 0.0154(3) 0.0181(4) 0.0034(3) 0.0067(3) 0.0050(3)

loop_
_atom_type_symbol
_atom_type_description
_atom_type_scat_dispersion_real
_atom_type_scat_dispersion_imag
_atom_type_scat_source
C C 0.0033 0.0016 'International Tables Vol C Tables 4.2.6.8 and 6.1.1.4'
H H 0.0000 0.0000 'International Tables Vol C Tables 4.2.6.8 and 6.1.1.4'
O O 0.0106 0.0060 'International Tables Vol C Tables 4.2.6.8 and 6.1.1.4'

loop_
_exptl_crystal_face_index_h
_exptl_crystal_face_index_k
_exptl_crystal_face_index_l
_exptl_crystal_face_perp_dist
0.00 0.00 1.00 0.0500
0.00 0.00 -1.00 0.0300
-1.00 0.00 0.00 0.1700
1.00 0.00 0.00 0.1800
0.00 -4.00 1.00 0.0600
0.00 1.00 0.00 0.0400
1.00 -3.00 0.00 0.1000

loop_
_geom_angle_atom_site_label_1
_geom_angle_atom_site_label_2
_geom_angle_atom_site_label_3
_geom_angle
_geom_angle_site_symmetry_1
_geom_angle_site_symmetry_3
_geom_angle_publ_flag
O1 C1 C2 114.58(7) . . ?
O1 C1 C6 123.05(7) . . ?
O1 C13 C8 123.68(7) . . ?
O1 C13 C12 115.16(7) . . ?
O2 C10 C9 125.22(8) . . ?
O2 C10 C11 115.26(7) . . ?
O2 C16 H16C 109.5 . . ?
O2 C16 H16A 109.5 . . ?
O2 C16 H16B 109.5 . . ?
C1 C2 H2 120.0 . . ?
C1 C6 C5 117.46(8) . . ?
C1 C6 C7 121.26(7) . . ?
C2 C1 C6 122.37(8) . . ?
C2 C3 C4 118.47(8) . . ?
C2 C3 C14 120.33(8) . . ?
C3 C2 C1 119.90(8) . . ?
C3 C2 H2 120.0 . . ?
C3 C4 H4 119.1 . . ?
C3 C14 H14C 109.5 . . ?
C3 C14 H14B 109.5 . . ?
C3 C14 H14A 109.5 . . ?
C4 C3 C14 121.19(8) . . ?
C4 C5 C6 120.03(8) . . ?
C4 C5 C15 120.26(7) . . ?
C5 C4 C3 121.73(8) . . ?
C5 C4 H4 119.1 . . ?
C5 C6 C7 121.28(7) . . ?
C5 C15 H15C 109.5 . . ?
C5 C15 H15A 109.5 . . ?
C5 C15 H15B 109.5 . . ?
C6 C5 C15 119.70(8) . . ?
C6 C7 H7B 109.1 . . ?
C6 C7 H7A 109.1 . . ?
H7B C7 H7A 107.9 . . ?
C8 C7 C6 112.28(7) . . ?
C8 C7 H7B 109.1 . . ?
C8 C7 H7A 109.1 . . ?
C8 C9 H9 119.6 . . ?
C8 C13 C12 121.17(8) . . ?
C9 C8 C7 120.46(7) . . ?
C9 C10 C11 119.52(8) . . ?
C10 O2 C16 117.41(7) . . ?
C10 C9 C8 120.88(7) . . ?
C10 C9 H9 119.6 . . ?
C10 C11 H11 120.0 . . ?
C11 C12 H12 120.0 . . ?
C11 C12 C13 120.03(8) . . ?
C12 C11 C10 119.97(8) . . ?
C12 C11 H11 120.0 . . ?
C13 O1 C1 118.47(7) . . ?
C13 C8 C7 121.11(7) . . ?
C13 C8 C9 118.43(7) . . ?
C13 C12 H12 120.0 . . ?
H14C C14 H14B 109.5 . . ?
H14C C14 H14A 109.5 . . ?
H14B C14 H14A 109.5 . . ?
H15C C15 H15A 109.5 . . ?
H15C C15 H15B 109.5 . . ?
H15A C15 H15B 109.5 . . ?
H16C C16 H16A 109.5 . . ?
H16C C16 H16B 109.5 . . ?
H16A C16 H16B 109.5 . . ?

loop_
_geom_bond_atom_site_label_1
_geom_bond_atom_site_label_2
_geom_bond_distance
_geom_bond_site_symmetry_2
_geom_bond_publ_flag
O1 C1 1.3846(10) . ?
O1 C13 1.3843(11) . ?
O2 C10 1.3679(11) . ?
O2 C16 1.4302(12) . ?
C1 C2 1.3946(12) . ?
C1 C6 1.4007(12) . ?
C2 H2 0.9300 . ?
C2 C3 1.3932(12) . ?
C3 C4 1.3997(12) . ?
C3 C14 1.5115(13) . ?
C4 H4 0.9300 . ?
C4 C5 1.3971(12) . ?
C5 C6 1.4102(11) . ?
C5 C15 1.5057(12) . ?
C6 C7 1.5106(12) . ?
C7 H7B 0.9700 . ?
C7 H7A 0.9700 . ?
C7 C8 1.5100(11) . ?
C8 C9 1.4054(12) . ?
C8 C13 1.3918(12) . ?
C9 H9 0.9300 . ?
C9 C10 1.3974(11) . ?
C10 C11 1.4054(12) . ?
C11 H11 0.9300 . ?
C11 C12 1.3832(12) . ?
C12 H12 0.9300 . ?
C12 C13 1.3987(11) . ?
C14 H14C 0.9600 . ?
C14 H14B 0.9600 . ?
C14 H14A 0.9600 . ?
C15 H15C 0.9600 . ?
C15 H15A 0.9600 . ?
C15 H15B 0.9600 . ?
C16 H16C 0.9600 . ?
C16 H16A 0.9600 . ?
C16 H16B 0.9600 . ?

loop_
_geom_torsion_atom_site_label_1
_geom_torsion_atom_site_label_2
_geom_torsion_atom_site_label_3
_geom_torsion_atom_site_label_4
_geom_torsion
_geom_torsion_site_symmetry_1
_geom_torsion_site_symmetry_2
_geom_torsion_site_symmetry_3
_geom_torsion_site_symmetry_4
_geom_torsion_publ_flag
O1 C1 C2 C3 178.75(7) . . . . ?
O1 C1 C6 C5 -177.83(7) . . . . ?
O1 C1 C6 C7 2.58(13) . . . . ?
O2 C10 C11 C12 -178.96(8) . . . . ?
C1 O1 C13 C8 2.36(12) . . . . ?
C1 O1 C13 C12 -177.03(7) . . . . ?
C1 C2 C3 C4 -0.66(13) . . . . ?
C1 C2 C3 C14 178.28(8) . . . . ?
C1 C6 C7 C8 1.17(11) . . . . ?
C2 C1 C6 C5 1.87(13) . . . . ?
C2 C1 C6 C7 -177.72(8) . . . . ?
C2 C3 C4 C5 1.34(13) . . . . ?
C3 C4 C5 C6 -0.41(13) . . . . ?
C3 C4 C5 C15 178.76(8) . . . . ?
C4 C5 C6 C1 -1.17(12) . . . . ?
C4 C5 C6 C7 178.42(7) . . . . ?
C5 C6 C7 C8 -178.40(7) . . . . ?
C6 C1 C2 C3 -0.97(14) . . . . ?
C6 C7 C8 C9 177.44(7) . . . . ?
C6 C7 C8 C13 -3.11(11) . . . . ?
C7 C8 C9 C10 179.31(7) . . . . ?
C7 C8 C13 O1 1.51(13) . . . . ?
C7 C8 C13 C12 -179.14(7) . . . . ?
C8 C9 C10 O2 179.13(8) . . . . ?
C8 C9 C10 C11 -0.24(13) . . . . ?
C9 C8 C13 O1 -179.03(7) . . . . ?
C9 C8 C13 C12 0.32(13) . . . . ?
C9 C10 C11 C12 0.47(13) . . . . ?
C10 C11 C12 C13 -0.31(13) . . . . ?
C11 C12 C13 O1 179.31(7) . . . . ?
C11 C12 C13 C8 -0.09(13) . . . . ?
C13 O1 C1 C2 175.85(7) . . . . ?
C13 O1 C1 C6 -4.43(12) . . . . ?
C13 C8 C9 C10 -0.15(12) . . . . ?
C14 C3 C4 C5 -177.59(8) . . . . ?
C15 C5 C6 C1 179.66(7) . . . . ?
C15 C5 C6 C7 -0.75(12) . . . . ?
C16 O2 C10 C9 5.37(13) . . . . ?
C16 O2 C10 C11 -175.24(7) . . . . ?

loop_
_cod_changelog_entry_id
_cod_changelog_entry_author
_cod_changelog_entry_date
_cod_changelog_entry_text
1 'Vaitkus, Antanas' 2022-06-28T20:18:00+03:00
;
 Removed the '_chemical_name_systematic' and '_chemical_name_common'
 data items that had incorrect values.
;
